data_1531157
loop_
_publ_author_name
'Brinks, H.W.'
'Yartys', V.A.'
'Fjellvag, H.'
'Hauback, B.C.'

_publ_section_title
;
 Structure and magnetic properties of (Tb Ni Al)-based deuterides
;
_journal_name_full 'Journal of Alloys Compd.'
_journal_page_first 169
_journal_page_last 174
_journal_volume 330
_journal_year 2002
_chemical_formula_sum 'Al D1.23 Ni Tb'
_chemical_name_systematic 'Tb Ni Al D1.23'
_space_group_IT_number 38
_symmetry_space_group_name_Hall 'A 2 -2'
_symmetry_space_group_name_H-M 'A m m 2'
_cell_angle_alpha 90
_cell_angle_beta 90
_cell_angle_gamma 90
_cell_formula_units_Z 6
_cell_length_a 3.6689
_cell_length_b 12.3714
_cell_length_c 7.6583
_cell_volume 347.606
_citation_journal_id_ASTM JALCEU
_cod_data_source_file Brinks_JALCEU_2002_365.cif
_cod_data_source_block D1.23Al1Ni1Tb1
_cod_original_cell_volume 347.6059
_cod_original_formula_sum 'D1.23 Al1 Ni1 Tb1'
_cod_database_code 1531157

loop_
_symmetry_equiv_pos_as_xyz
x,y,z
-x,-y,z
-x,y,z
x,-y,z
x,y+1/2,z+1/2
-x,-y+1/2,z+1/2
-x,y+1/2,z+1/2
x,-y+1/2,z+1/2

loop_
_atom_site_label
_atom_site_type_symbol
_atom_site_fract_x
_atom_site_fract_y
_atom_site_fract_z
_atom_site_occupancy
_atom_site_U_iso_or_equiv
Ni1 Ni 0 0.3297 0.2835 1 0.0
D2 D 0 0.3797 0.084 0.864 0.0
Al1 Al 0 0.1198 0.34 1 0.0
D3 D 0 0.241 0.402 0.033 0.0
Tb2 Tb 0.5 0 0.661 1 0.0
Tb1 Tb 0.5 0.2134 0.0525 1 0.0
D1 D 0.5 0.3313 0.28 0.946 0.0
Al2 Al 0 0 0 1 0.0
Ni2 Ni 0.5 0 0.2532 1 0.0
